data_7251799
loop_
_publ_author_name
'Wang, Qi'
'Li, Haoran'
'Jin, Xinuo'
'Gao, Wendi'
'Peng, Hui'
'Cai, Yuqing'
'Zi, Wenwen'
'Yin, Wenyu'
'Hou, Jinle'
'Sun, Di'

_publ_section_title
;
 A family of 2,8-quinolinediol-functionalized titanium-oxo clusters with
 tunable photoelectric properties
;
_journal_issue 15
_journal_name_full CrystEngComm
_journal_page_first 2373
_journal_page_last 2381
_journal_paper_doi 10.1039/D6CE00092D
_journal_volume 28
_journal_year 2026
_chemical_formula_moiety 'C44 H44 N4 O18 Ti5'
_chemical_formula_sum 'C44 H44 N4 O18 Ti5'
_chemical_formula_weight 1156.33
_space_group_crystal_system triclinic
_space_group_IT_number 2
_space_group_name_Hall '-P 1'
_space_group_name_H-M_alt 'P -1'
_atom_sites_solution_hydrogens geom
_atom_sites_solution_primary dual
_audit_creation_date 2024-10-10
_audit_creation_method
;
Olex2 1.3
(compiled 2020.11.12 svn.r5f609507 for OlexSys, GUI svn.r6408)
;
_audit_update_record
;
2026-01-30 deposited with the CCDC.	2026-03-13 downloaded from the CCDC.
;
_cell_angle_alpha 88.874(3)
_cell_angle_beta 70.367(3)
_cell_angle_gamma 72.202(3)
_cell_formula_units_Z 2
_cell_length_a 12.2092(18)
_cell_length_b 14.930(2)
_cell_length_c 14.963(2)
_cell_measurement_reflns_used 2750
_cell_measurement_temperature 296.15
_cell_measurement_theta_max 24.88
_cell_measurement_theta_min 2.67
_cell_volume 2435.5(6)
_computing_cell_refinement 'SAINT v8.34A (Bruker, 2013)'
_computing_data_reduction 'SAINT v8.34A (Bruker, 2013)'
_computing_molecular_graphics 'Olex2 1.3 (Dolomanov et al., 2009)'
_computing_publication_material 'Olex2 1.3 (Dolomanov et al., 2009)'
_computing_structure_refinement 'SHELXL 2018/3 (Sheldrick, 2015)'
_computing_structure_solution 'SHELXT  (Sheldrick, 2015)'
_diffrn_ambient_temperature 296.15
_diffrn_measured_fraction_theta_full 0.988
_diffrn_measured_fraction_theta_max 0.988
_diffrn_measurement_device_type 'Bruker APEX-II CCD'
_diffrn_measurement_method '\f and \w scans'
_diffrn_radiation_type MoK\a
_diffrn_radiation_wavelength 0.71073
_diffrn_reflns_av_R_equivalents 0.0358
_diffrn_reflns_av_unetI/netI 0.0726
_diffrn_reflns_Laue_measured_fraction_full 0.988
_diffrn_reflns_Laue_measured_fraction_max 0.988
_diffrn_reflns_limit_h_max 14
_diffrn_reflns_limit_h_min -14
_diffrn_reflns_limit_k_max 17
_diffrn_reflns_limit_k_min -13
_diffrn_reflns_limit_l_max 15
_diffrn_reflns_limit_l_min -17
_diffrn_reflns_number 13769
_diffrn_reflns_point_group_measured_fraction_full 0.988
_diffrn_reflns_point_group_measured_fraction_max 0.988
_diffrn_reflns_theta_full 25.027
_diffrn_reflns_theta_max 25.027
_diffrn_reflns_theta_min 1.439
_diffrn_source_current 30.0
_diffrn_source_power 1.5
_diffrn_source_voltage 50.0
_diffrn_standards_number 0
_exptl_absorpt_coefficient_mu 0.862
_exptl_absorpt_correction_T_max 0.7456
_exptl_absorpt_correction_T_min 0.6448
_exptl_absorpt_correction_type none
_exptl_absorpt_process_details
;
SADABS-2014/3 (Bruker,2014/3) was used for absorption correction.
wR2(int) was 0.0611 before and 0.0441 after correction.
The Ratio of minimum to maximum transmission is 0.8648.
The \l/2 correction factor is 0.00150.
;
_exptl_crystal_colour 'clear light red'
_exptl_crystal_colour_lustre clear
_exptl_crystal_colour_modifier light
_exptl_crystal_colour_primary red
_exptl_crystal_density_diffrn 1.577
_exptl_crystal_description block
_exptl_crystal_F_000 1180
_exptl_crystal_size_max 0.2
_exptl_crystal_size_mid 0.12
_exptl_crystal_size_min 0.1
_refine_diff_density_max 0.996
_refine_diff_density_min -1.211
_refine_diff_density_rms 0.238
_refine_ls_extinction_method none
_refine_ls_goodness_of_fit_ref 1.066
_refine_ls_hydrogen_treatment constr
_refine_ls_matrix_type full
_refine_ls_number_parameters 648
_refine_ls_number_reflns 8504
_refine_ls_number_restraints 1
_refine_ls_restrained_S_all 1.066
_refine_ls_R_factor_all 0.1225
_refine_ls_R_factor_gt 0.0719
_refine_ls_shift/su_max 0.000
_refine_ls_shift/su_mean 0.000
_refine_ls_structure_factor_coef Fsqd
_refine_ls_weighting_details 'w=1/[\s^2^(Fo^2^)+(0.2000P)^2^] where P=(Fo^2^+2Fc^2^)/3'
_refine_ls_weighting_scheme calc
_refine_ls_wR_factor_gt 0.1953
_refine_ls_wR_factor_ref 0.2958
_reflns_Friedel_coverage 0.000
_reflns_number_gt 5521
_reflns_number_total 8504
_reflns_threshold_expression 'I > 2\s(I)'
_cod_data_source_file d6ce00092d2.cif
_cod_data_source_block Ti5
_cod_depositor_comments 'Adding full bibliography for 7251797--7251799.cif.'
_cod_database_code 7251799
_shelx_shelxl_version_number 2018/3
_shelx_space_group_comment
;
The symmetry employed for this shelxl refinement is uniquely defined
by the following loop, which should always be used as a source of
symmetry information in preference to the above space-group names.
They are only intended as comments.
;
_shelx_estimated_absorpt_t_max 0.919
_shelx_estimated_absorpt_t_min 0.846
_olex2_refinement_description
;
1. Fixed Uiso
 At 1.2 times of:
  All C(H) groups
 At 1.5 times of:
  All C(H,H,H) groups
2. Restrained distances
 O8-C37
 1.4 with sigma of 0.01
3.a Aromatic/amide H refined with riding coordinates:
 C2(H2), C3(H3), C4(H4), C7(H7), C8(H8), C11(H11), C12(H12), C13(H13),
 C16(H16), C17(H17), C20(H20), C21(H21), C25(H25), C26(H26), C27(H27), C29(H29),
  C30(H30), C34(H34), C35(H35), C36(H36)
3.b Idealised Me refined as rotating group:
 C37(H37A,H37B,H37C), C38(H38A,H38B,H38C), C39(H39A,H39B,H39C), C40(H40A,H40B,
 H40C), C41(H41A,H41B,H41C), C42(H42A,H42B,H42C), C43(H43A,H43B,H43C), C44(H44A,
 H44B,H44C)
;
_smtbx_masks_void_probe_radius 1.2
_smtbx_masks_void_truncation_radius 1.2
_olex2_submission_special_instructions 'No special instructions were received'

loop_
_space_group_symop_operation_xyz
'x, y, z'
'-x, -y, -z'

loop_
_atom_site_label
_atom_site_type_symbol
_atom_site_fract_x
_atom_site_fract_y
_atom_site_fract_z
_atom_site_U_iso_or_equiv
_atom_site_adp_type
_atom_site_occupancy
_atom_site_site_symmetry_order
_atom_site_calc_flag
_atom_site_refinement_flags_posn
_atom_site_refinement_flags_adp
_atom_site_refinement_flags_occupancy
_atom_site_disorder_assembly
_atom_site_disorder_group
Ti1 Ti 0.71486(12) 0.34564(10) 0.73047(10) 0.0404(4) Uani 1 1 d . . . . .
Ti2 Ti 0.56537(11) 0.20902(8) 0.72408(8) 0.0305(3) Uani 1 1 d . . . . .
Ti3 Ti 0.25002(11) 0.31140(9) 0.74651(9) 0.0349(4) Uani 1 1 d . . . . .
Ti4 Ti 0.38188(11) 0.41946(9) 0.84223(9) 0.0330(4) Uani 1 1 d . . . . .
Ti5 Ti 0.36227(12) 0.08460(9) 0.75318(9) 0.0351(4) Uani 1 1 d . . . . .
O1 O 0.5304(5) -0.0054(3) 0.7021(4) 0.0409(12) Uani 1 1 d . . . . .
O2 O 0.7401(4) 0.2036(3) 0.7168(3) 0.0369(11) Uani 1 1 d . . . . .
O3 O 0.8774(5) 0.3539(4) 0.6650(4) 0.0550(15) Uani 1 1 d . . . . .
O4 O 0.6080(4) 0.2363(4) 0.5886(3) 0.0370(11) Uani 1 1 d . . . . .
O5 O 0.5403(4) 0.1754(4) 0.8533(3) 0.0389(12) Uani 1 1 d . . . . .
O6 O 0.2785(5) 0.0066(4) 0.8324(4) 0.0495(14) Uani 1 1 d . . . . .
O7 O 0.2084(4) 0.1954(4) 0.7993(4) 0.0402(12) Uani 1 1 d . . . . .
O8 O 0.0979(5) 0.3865(4) 0.7937(5) 0.0613(17) Uani 1 1 d D . . . .
O9 O 0.3396(4) 0.4033(3) 0.7199(3) 0.0356(11) Uani 1 1 d . . . . .
O10 O 0.6473(5) 0.4789(4) 0.7246(4) 0.0523(15) Uani 1 1 d . . . . .
O11 O 0.2293(5) 0.5235(4) 0.8900(4) 0.0479(14) Uani 1 1 d . . . . .
O12 O 0.4150(5) 0.4154(4) 0.9487(3) 0.0458(13) Uani 1 1 d . . . . .
O13 O 0.7270(5) 0.3404(5) 0.8441(4) 0.0587(16) Uani 1 1 d . . . . .
O14 O 0.5442(4) 0.3374(3) 0.7609(3) 0.0344(11) Uani 1 1 d . . . . .
O15 O 0.4247(4) 0.1931(3) 0.7220(3) 0.0311(10) Uani 1 1 d . . . . .
O16 O 0.2881(4) 0.3320(3) 0.8705(3) 0.0329(11) Uani 1 1 d . . . . .
O17 O 0.3354(4) 0.0496(4) 0.6509(3) 0.0403(12) Uani 1 1 d . . . . .
O18 O 0.2626(5) 0.2905(4) 0.6269(4) 0.0493(14) Uani 1 1 d . . . . .
N1 N 0.6820(5) 0.0622(4) 0.6782(4) 0.0349(14) Uani 1 1 d . . . . .
N2 N 0.3969(6) 0.0973(4) 0.8905(4) 0.0385(14) Uani 1 1 d . . . . .
N3 N 0.7469(5) 0.3150(4) 0.5768(4) 0.0387(14) Uani 1 1 d . . . . .
N4 N 0.4379(5) 0.5452(4) 0.7934(4) 0.0359(14) Uani 1 1 d . . . . .
C1 C 0.8369(7) 0.1254(6) 0.6749(5) 0.0402(18) Uani 1 1 d . . . . .
C2 C 0.9568(8) 0.1209(7) 0.6554(6) 0.055(2) Uani 1 1 d . . . . .
H2 H 0.975947 0.174190 0.666932 0.066 Uiso 1 1 calc R U . . .
C3 C 1.0169(8) -0.0479(7) 0.6010(7) 0.069(3) Uani 1 1 d . . . . .
H3 H 1.078308 -0.105446 0.577337 0.083 Uiso 1 1 calc R U . . .
C4 C 1.0507(7) 0.0339(8) 0.6177(7) 0.071(3) Uani 1 1 d . . . . .
H4 H 1.132573 0.029202 0.603754 0.085 Uiso 1 1 calc R U . . .
C5 C 0.8950(8) -0.0430(6) 0.6193(6) 0.051(2) Uani 1 1 d . . . . .
C6 C 0.8033(6) 0.0479(5) 0.6568(5) 0.0373(17) Uani 1 1 d . . . . .
C7 C 0.8545(9) -0.1160(6) 0.6097(6) 0.055(2) Uani 1 1 d . . . . .
H7 H 0.910761 -0.175115 0.584059 0.066 Uiso 1 1 calc R U . . .
C8 C 0.7340(8) -0.1037(5) 0.6368(5) 0.0451(19) Uani 1 1 d . . . . .
H8 H 0.708499 -0.155391 0.631401 0.054 Uiso 1 1 calc R U . . .
C9 C 0.6439(7) -0.0138(5) 0.6738(5) 0.0386(17) Uani 1 1 d . . . . .
C10 C 0.2527(8) 0.0145(5) 0.9281(6) 0.0461(19) Uani 1 1 d . . . . .
C11 C 0.1717(9) -0.0206(6) 0.9925(6) 0.060(2) Uani 1 1 d . . . . .
H11 H 0.127451 -0.051896 0.972871 0.072 Uiso 1 1 calc R U . . .
C12 C 0.1556(11) -0.0087(7) 1.0905(7) 0.073(3) Uani 1 1 d . . . . .
H12 H 0.100648 -0.033726 1.134096 0.087 Uiso 1 1 calc R U . . .
C13 C 0.2150(9) 0.0362(7) 1.1231(6) 0.063(3) Uani 1 1 d . . . . .
H13 H 0.199142 0.044156 1.188248 0.076 Uiso 1 1 calc R U . . .
C14 C 0.3179(7) 0.0606(5) 0.9602(6) 0.0440(19) Uani 1 1 d . . . . .
C15 C 0.3026(8) 0.0720(6) 1.0582(5) 0.051(2) Uani 1 1 d . . . . .
C16 C 0.3799(10) 0.1132(6) 1.0802(6) 0.066(3) Uani 1 1 d . . . . .
H16 H 0.377350 0.117093 1.142843 0.079 Uiso 1 1 calc R U . . .
C17 C 0.4586(8) 0.1478(6) 1.0128(5) 0.051(2) Uani 1 1 d . . . . .
H17 H 0.507296 0.177027 1.029213 0.061 Uiso 1 1 calc R U . . .
C18 C 0.4654(7) 0.1385(5) 0.9156(5) 0.0383(17) Uani 1 1 d . . . . .
C19 C 0.6870(6) 0.2755(5) 0.5380(5) 0.0358(16) Uani 1 1 d . . . . .
C20 C 0.7138(8) 0.2755(6) 0.4356(5) 0.049(2) Uani 1 1 d . . . . .
H20 H 0.668078 0.253517 0.407836 0.059 Uiso 1 1 calc R U . . .
C21 C 0.8071(8) 0.3080(6) 0.3790(6) 0.055(2) Uani 1 1 d . . . . .
H21 H 0.823693 0.309481 0.313725 0.066 Uiso 1 1 calc R U . . .
C22 C 0.8749(8) 0.3383(6) 0.4230(6) 0.057(2) Uani 1 1 d . . . . .
C23 C 0.8432(7) 0.3389(5) 0.5226(6) 0.0425(18) Uani 1 1 d . . . . .
C24 C 0.9137(8) 0.3588(6) 0.5710(7) 0.057(2) Uani 1 1 d . . . . .
C25 C 1.0201(8) 0.3812(7) 0.5207(9) 0.075(3) Uani 1 1 d . . . . .
H25 H 1.068063 0.394092 0.552466 0.090 Uiso 1 1 calc R U . . .
C26 C 1.0537(9) 0.3839(7) 0.4199(8) 0.073(3) Uani 1 1 d . . . . .
H26 H 1.125236 0.396811 0.385094 0.087 Uiso 1 1 calc R U . . .
C27 C 0.9806(9) 0.3674(7) 0.3751(8) 0.073(3) Uani 1 1 d . . . . .
H27 H 0.999719 0.375289 0.310400 0.087 Uiso 1 1 calc R U . . .
C28 C 0.5477(7) 0.5569(6) 0.7487(5) 0.0437(18) Uani 1 1 d . . . . .
C29 C 0.5601(8) 0.6453(6) 0.7231(6) 0.053(2) Uani 1 1 d . . . . .
H29 H 0.637609 0.649612 0.690304 0.064 Uiso 1 1 calc R U . . .
C30 C 0.4639(8) 0.7220(6) 0.7447(6) 0.055(2) Uani 1 1 d . . . . .
H30 H 0.473475 0.780272 0.728386 0.066 Uiso 1 1 calc R U . . .
C31 C 0.3437(8) 0.7147(6) 0.7940(5) 0.048(2) Uani 1 1 d . . . . .
C32 C 0.3360(7) 0.6259(5) 0.8172(5) 0.0365(16) Uani 1 1 d . . . . .
C33 C 0.2245(7) 0.6105(5) 0.8674(5) 0.0407(18) Uani 1 1 d . . . . .
C34 C 0.1190(7) 0.6860(6) 0.8925(6) 0.056(2) Uani 1 1 d . . . . .
H34 H 0.044010 0.677068 0.924851 0.067 Uiso 1 1 calc R U . . .
C35 C 0.1235(9) 0.7777(6) 0.8696(7) 0.063(3) Uani 1 1 d . . . . .
H35 H 0.050765 0.827954 0.886754 0.075 Uiso 1 1 calc R U . . .
C36 C 0.2322(9) 0.7943(6) 0.8227(7) 0.062(3) Uani 1 1 d . . . . .
H36 H 0.234084 0.855098 0.809781 0.074 Uiso 1 1 calc R U . . .
C37 C -0.0190(7) 0.4485(8) 0.8303(9) 0.096(4) Uani 1 1 d D . . . .
H37A H -0.061276 0.448386 0.786564 0.143 Uiso 1 1 calc R U . . .
H37B H -0.015746 0.510882 0.839786 0.143 Uiso 1 1 calc R U . . .
H37C H -0.061898 0.429530 0.890142 0.143 Uiso 1 1 calc R U . . .
C38 C 0.0897(8) 0.1868(7) 0.8227(8) 0.066(3) Uani 1 1 d . . . . .
H38A H 0.043128 0.209145 0.888338 0.099 Uiso 1 1 calc R U . . .
H38B H 0.096731 0.121645 0.812556 0.099 Uiso 1 1 calc R U . . .
H38C H 0.049000 0.223609 0.782972 0.099 Uiso 1 1 calc R U . . .
C39 C 0.2062(8) 0.3296(6) 0.9627(5) 0.049(2) Uani 1 1 d . . . . .
H39A H 0.135483 0.385136 0.978094 0.073 Uiso 1 1 calc R U . . .
H39B H 0.246325 0.327734 1.008324 0.073 Uiso 1 1 calc R U . . .
H39C H 0.181150 0.274437 0.964394 0.073 Uiso 1 1 calc R U . . .
C40 C 0.3878(11) 0.4342(10) 1.0456(7) 0.088(4) Uani 1 1 d . . . . .
H40A H 0.456802 0.444154 1.056031 0.132 Uiso 1 1 calc R U . . .
H40B H 0.370094 0.381639 1.078373 0.132 Uiso 1 1 calc R U . . .
H40C H 0.317767 0.489899 1.069290 0.132 Uiso 1 1 calc R U . . .
C41 C 0.7300(10) 0.2842(9) 0.9219(8) 0.082(3) Uani 1 1 d . . . . .
H41A H 0.769263 0.218812 0.898247 0.122 Uiso 1 1 calc R U . . .
H41B H 0.647756 0.293034 0.964248 0.122 Uiso 1 1 calc R U . . .
H41C H 0.775002 0.302891 0.955745 0.122 Uiso 1 1 calc R U . . .
C42 C 0.3785(10) 0.4439(6) 0.6329(6) 0.061(2) Uani 1 1 d . . . . .
H42A H 0.459843 0.405788 0.594717 0.091 Uiso 1 1 calc R U . . .
H42B H 0.378540 0.506516 0.646064 0.091 Uiso 1 1 calc R U . . .
H42C H 0.323488 0.446668 0.598946 0.091 Uiso 1 1 calc R U . . .
C43 C 0.3397(11) 0.2421(8) 0.5364(6) 0.083(3) Uani 1 1 d . . . . .
H43A H 0.360301 0.286909 0.492260 0.124 Uiso 1 1 calc R U . . .
H43B H 0.297820 0.207660 0.514010 0.124 Uiso 1 1 calc R U . . .
H43C H 0.413362 0.198909 0.541733 0.124 Uiso 1 1 calc R U . . .
C44 C 0.3739(9) -0.0315(7) 0.5916(7) 0.068(3) Uani 1 1 d . . . . .
H44A H 0.372100 -0.015329 0.529605 0.102 Uiso 1 1 calc R U . . .
H44B H 0.320386 -0.068505 0.617239 0.102 Uiso 1 1 calc R U . . .
H44C H 0.456015 -0.067482 0.586627 0.102 Uiso 1 1 calc R U . . .

loop_
_atom_site_aniso_label
_atom_site_aniso_U_11
_atom_site_aniso_U_22
_atom_site_aniso_U_33
_atom_site_aniso_U_23
_atom_site_aniso_U_13
_atom_site_aniso_U_12
Ti1 0.0314(7) 0.0436(8) 0.0444(8) -0.0113(6) -0.0119(6) -0.0100(6)
Ti2 0.0281(6) 0.0286(7) 0.0314(6) -0.0044(5) -0.0110(5) -0.0034(5)
Ti3 0.0295(7) 0.0331(7) 0.0401(7) -0.0040(6) -0.0126(6) -0.0058(5)
Ti4 0.0335(7) 0.0286(7) 0.0314(7) -0.0062(5) -0.0036(5) -0.0102(5)
Ti5 0.0402(7) 0.0301(7) 0.0346(7) -0.0035(5) -0.0128(6) -0.0103(6)
O1 0.039(3) 0.027(3) 0.054(3) -0.005(2) -0.012(2) -0.011(2)
O2 0.030(3) 0.035(3) 0.042(3) -0.007(2) -0.014(2) -0.003(2)
O3 0.029(3) 0.068(4) 0.066(4) -0.009(3) -0.014(3) -0.014(3)
O4 0.032(3) 0.041(3) 0.031(2) -0.001(2) -0.007(2) -0.007(2)
O5 0.038(3) 0.044(3) 0.037(3) 0.000(2) -0.012(2) -0.017(2)
O6 0.070(4) 0.039(3) 0.043(3) 0.003(2) -0.017(3) -0.025(3)
O7 0.038(3) 0.035(3) 0.046(3) -0.007(2) -0.012(2) -0.010(2)
O8 0.036(3) 0.057(4) 0.078(4) -0.003(3) -0.016(3) 0.000(3)
O9 0.036(3) 0.032(3) 0.037(3) 0.001(2) -0.009(2) -0.011(2)
O10 0.028(3) 0.051(3) 0.065(4) -0.005(3) 0.000(3) -0.012(3)
O11 0.038(3) 0.033(3) 0.053(3) -0.008(2) 0.010(2) -0.012(2)
O12 0.051(3) 0.046(3) 0.037(3) -0.017(2) -0.007(2) -0.018(3)
O13 0.056(4) 0.068(4) 0.054(4) -0.018(3) -0.026(3) -0.012(3)
O14 0.028(2) 0.033(3) 0.036(3) -0.008(2) -0.008(2) -0.004(2)
O15 0.030(2) 0.026(2) 0.031(2) -0.0070(19) -0.008(2) -0.003(2)
O16 0.034(3) 0.029(3) 0.028(2) -0.0082(19) -0.001(2) -0.009(2)
O17 0.038(3) 0.041(3) 0.041(3) -0.009(2) -0.011(2) -0.014(2)
O18 0.050(3) 0.047(3) 0.050(3) -0.006(3) -0.023(3) -0.007(3)
N1 0.036(3) 0.027(3) 0.031(3) -0.009(2) -0.014(3) 0.008(3)
N2 0.055(4) 0.026(3) 0.033(3) 0.001(2) -0.018(3) -0.007(3)
N3 0.033(3) 0.036(3) 0.042(3) -0.003(3) -0.007(3) -0.010(3)
N4 0.044(4) 0.027(3) 0.037(3) -0.005(2) -0.007(3) -0.018(3)
C1 0.038(4) 0.048(5) 0.028(4) 0.002(3) -0.019(3) 0.005(3)
C2 0.047(5) 0.063(6) 0.051(5) 0.001(4) -0.022(4) -0.007(4)
C3 0.045(5) 0.061(6) 0.074(7) 0.000(5) -0.018(5) 0.020(5)
C4 0.020(4) 0.094(8) 0.069(6) 0.006(6) -0.007(4) 0.017(5)
C5 0.054(5) 0.044(5) 0.042(4) -0.002(4) -0.017(4) 0.003(4)
C6 0.031(4) 0.046(4) 0.026(3) 0.003(3) -0.010(3) 0.000(3)
C7 0.066(6) 0.025(4) 0.049(5) -0.015(4) -0.010(4) 0.009(4)
C8 0.055(5) 0.023(4) 0.046(4) -0.013(3) -0.017(4) 0.002(3)
C9 0.044(4) 0.036(4) 0.026(3) -0.006(3) -0.012(3) 0.002(3)
C10 0.055(5) 0.030(4) 0.043(4) 0.001(3) -0.010(4) -0.007(4)
C11 0.071(6) 0.040(5) 0.061(6) 0.007(4) -0.011(5) -0.020(5)
C12 0.087(7) 0.047(6) 0.064(6) 0.020(5) -0.003(6) -0.021(5)
C13 0.067(6) 0.065(6) 0.046(5) 0.022(5) -0.012(5) -0.015(5)
C14 0.052(5) 0.027(4) 0.047(4) 0.008(3) -0.014(4) -0.007(4)
C15 0.051(5) 0.058(5) 0.031(4) 0.005(4) -0.004(4) -0.010(4)
C16 0.105(8) 0.051(5) 0.028(4) 0.002(4) -0.028(5) 0.001(5)
C17 0.066(6) 0.051(5) 0.036(4) -0.004(4) -0.022(4) -0.013(4)
C18 0.042(4) 0.042(4) 0.031(4) 0.002(3) -0.019(3) -0.005(3)
C19 0.031(4) 0.028(4) 0.038(4) -0.004(3) -0.011(3) 0.003(3)
C20 0.060(5) 0.046(5) 0.039(4) 0.010(4) -0.020(4) -0.010(4)
C21 0.065(6) 0.045(5) 0.045(5) 0.009(4) -0.014(4) -0.011(4)
C22 0.045(5) 0.043(5) 0.056(5) 0.010(4) 0.001(4) -0.001(4)
C23 0.031(4) 0.028(4) 0.054(5) -0.011(3) -0.002(3) -0.003(3)
C24 0.040(5) 0.039(5) 0.077(7) -0.004(4) -0.009(4) -0.004(4)
C25 0.040(5) 0.056(6) 0.113(9) -0.001(6) -0.008(5) -0.015(4)
C26 0.052(6) 0.052(6) 0.094(8) 0.003(5) 0.008(6) -0.026(5)
C27 0.064(6) 0.053(6) 0.075(7) 0.017(5) 0.010(5) -0.021(5)
C28 0.041(4) 0.046(5) 0.041(4) -0.003(4) -0.009(3) -0.015(4)
C29 0.049(5) 0.055(5) 0.050(5) -0.001(4) -0.003(4) -0.021(4)
C30 0.064(6) 0.044(5) 0.062(5) 0.006(4) -0.017(5) -0.028(5)
C31 0.051(5) 0.051(5) 0.037(4) -0.006(4) -0.012(4) -0.012(4)
C32 0.042(4) 0.030(4) 0.032(4) -0.007(3) -0.008(3) -0.008(3)
C33 0.058(5) 0.018(3) 0.044(4) -0.014(3) -0.013(4) -0.012(3)
C34 0.033(4) 0.059(6) 0.057(5) -0.009(4) 0.004(4) -0.008(4)
C35 0.055(6) 0.041(5) 0.067(6) -0.005(4) -0.005(5) 0.003(4)
C36 0.085(7) 0.023(4) 0.070(6) -0.010(4) -0.028(5) -0.005(4)
C37 0.041(6) 0.078(8) 0.137(11) 0.015(8) -0.007(6) -0.004(5)
C38 0.042(5) 0.063(6) 0.091(7) -0.008(5) -0.027(5) -0.010(4)
C39 0.058(5) 0.054(5) 0.036(4) 0.005(4) -0.011(4) -0.026(4)
C40 0.105(9) 0.134(11) 0.048(6) -0.008(6) -0.028(6) -0.066(8)
C41 0.074(7) 0.107(9) 0.070(7) 0.011(7) -0.032(6) -0.032(7)
C42 0.094(7) 0.044(5) 0.047(5) 0.012(4) -0.031(5) -0.019(5)
C43 0.108(9) 0.080(8) 0.043(5) -0.017(5) -0.028(6) -0.004(7)
C44 0.060(6) 0.052(6) 0.088(7) -0.030(5) -0.031(5) -0.004(5)

loop_
_atom_type_symbol
_atom_type_description
_atom_type_scat_dispersion_real
_atom_type_scat_dispersion_imag
_atom_type_scat_source
C C 0.0033 0.0016 'International Tables Vol C Tables 4.2.6.8 and 6.1.1.4'
H H 0.0000 0.0000 'International Tables Vol C Tables 4.2.6.8 and 6.1.1.4'
N N 0.0061 0.0033 'International Tables Vol C Tables 4.2.6.8 and 6.1.1.4'
O O 0.0106 0.0060 'International Tables Vol C Tables 4.2.6.8 and 6.1.1.4'
Ti Ti 0.2776 0.4457 'International Tables Vol C Tables 4.2.6.8 and 6.1.1.4'

loop_
_geom_angle_atom_site_label_1
_geom_angle_atom_site_label_2
_geom_angle_atom_site_label_3
_geom_angle
_geom_angle_site_symmetry_1
_geom_angle_site_symmetry_3
_geom_angle_publ_flag
O2 Ti1 Ti2 40.61(13) . . ?
O2 Ti1 N3 76.1(2) . . ?
O3 Ti1 Ti2 137.73(18) . . ?
O3 Ti1 O2 103.4(2) . . ?
O3 Ti1 O14 163.8(2) . . ?
O3 Ti1 N3 75.9(2) . . ?
O10 Ti1 Ti2 120.45(17) . . ?
O10 Ti1 O2 159.6(2) . . ?
O10 Ti1 O3 89.3(2) . . ?
O10 Ti1 O14 87.8(2) . . ?
O10 Ti1 N3 91.9(2) . . ?
O13 Ti1 Ti2 105.1(2) . . ?
O13 Ti1 O2 92.3(3) . . ?
O13 Ti1 O3 95.6(3) . . ?
O13 Ti1 O10 102.4(3) . . ?
O13 Ti1 O14 100.6(2) . . ?
O13 Ti1 N3 163.3(3) . . ?
O14 Ti1 Ti2 35.93(13) . . ?
O14 Ti1 O2 75.52(19) . . ?
O14 Ti1 N3 88.2(2) . . ?
N3 Ti1 Ti2 73.94(16) . . ?
Ti1 Ti2 Ti4 68.14(4) . . ?
O2 Ti2 Ti1 40.04(14) . . ?
O2 Ti2 Ti4 104.82(14) . . ?
O2 Ti2 N1 73.6(2) . . ?
O4 Ti2 Ti1 82.35(15) . . ?
O4 Ti2 Ti4 103.24(15) . . ?
O4 Ti2 O2 88.9(2) . . ?
O4 Ti2 N1 89.2(2) . . ?
O5 Ti2 Ti1 95.79(15) . . ?
O5 Ti2 Ti4 80.77(15) . . ?
O5 Ti2 O2 86.4(2) . . ?
O5 Ti2 O4 174.5(2) . . ?
O5 Ti2 N1 86.7(2) . . ?
O14 Ti2 Ti1 38.12(14) . . ?
O14 Ti2 Ti4 30.62(14) . . ?
O14 Ti2 O2 77.11(19) . . ?
O14 Ti2 O4 90.0(2) . . ?
O14 Ti2 O5 91.7(2) . . ?
O14 Ti2 N1 150.7(2) . . ?
O15 Ti2 Ti1 149.13(15) . . ?
O15 Ti2 Ti4 84.80(14) . . ?
O15 Ti2 O2 170.31(19) . . ?
O15 Ti2 O4 90.1(2) . . ?
O15 Ti2 O5 94.1(2) . . ?
O15 Ti2 O14 112.5(2) . . ?
O15 Ti2 N1 96.8(2) . . ?
N1 Ti2 Ti1 112.89(17) . . ?
N1 Ti2 Ti4 167.48(16) . . ?
Ti4 Ti3 Ti5 109.31(5) . . ?
O7 Ti3 Ti4 121.51(15) . . ?
O7 Ti3 Ti5 35.87(14) . . ?
O7 Ti3 O15 71.39(19) . . ?
O7 Ti3 O16 87.96(19) . . ?
O8 Ti3 Ti4 100.0(2) . . ?
O8 Ti3 Ti5 129.9(2) . . ?
O8 Ti3 O7 94.1(3) . . ?
O8 Ti3 O9 101.0(3) . . ?
O8 Ti3 O15 163.6(3) . . ?
O8 Ti3 O16 93.5(3) . . ?
O8 Ti3 O18 100.4(3) . . ?
O9 Ti3 Ti4 38.61(14) . . ?
O9 Ti3 Ti5 127.27(15) . . ?
O9 Ti3 O7 156.8(2) . . ?
O9 Ti3 O15 90.75(19) . . ?
O9 Ti3 O16 73.73(19) . . ?
O15 Ti3 Ti4 82.00(12) . . ?
O15 Ti3 Ti5 36.61(12) . . ?
O16 Ti3 Ti4 35.15(13) . . ?
O16 Ti3 Ti5 88.54(13) . . ?
O16 Ti3 O15 78.72(17) . . ?
O18 Ti3 Ti4 132.4(2) . . ?
O18 Ti3 Ti5 89.01(19) . . ?
O18 Ti3 O7 99.3(2) . . ?
O18 Ti3 O9 95.2(2) . . ?
O18 Ti3 O15 89.8(2) . . ?
O18 Ti3 O16 163.8(2) . . ?
Ti3 Ti4 Ti2 65.77(4) . . ?
O9 Ti4 Ti2 71.66(13) . . ?
O9 Ti4 Ti3 35.65(13) . . ?
O9 Ti4 N4 92.1(2) . . ?
O11 Ti4 Ti2 155.17(18) . . ?
O11 Ti4 Ti3 89.40(17) . . ?
O11 Ti4 O9 88.1(2) . . ?
O11 Ti4 O14 162.6(2) . . ?
O11 Ti4 N4 76.6(2) . . ?
O12 Ti4 Ti2 102.54(18) . . ?
O12 Ti4 Ti3 135.97(19) . . ?
O12 Ti4 O9 171.0(2) . . ?
O12 Ti4 O11 95.6(2) . . ?
O12 Ti4 O14 96.5(2) . . ?
O12 Ti4 O16 97.5(2) . . ?
O12 Ti4 N4 96.7(2) . . ?
O14 Ti4 Ti2 29.85(14) . . ?
O14 Ti4 Ti3 90.61(14) . . ?
O14 Ti4 O9 81.80(19) . . ?
O14 Ti4 N4 89.6(2) . . ?
O16 Ti4 Ti2 71.99(13) . . ?
O16 Ti4 Ti3 38.74(14) . . ?
O16 Ti4 O9 74.36(19) . . ?
O16 Ti4 O11 89.1(2) . . ?
O16 Ti4 O14 101.7(2) . . ?
O16 Ti4 N4 160.7(2) . . ?
N4 Ti4 Ti2 117.36(15) . . ?
N4 Ti4 Ti3 126.85(16) . . ?
O1 Ti5 Ti3 132.73(16) . . ?
O1 Ti5 O7 168.6(2) . . ?
O1 Ti5 O15 91.2(2) . . ?
O1 Ti5 N2 86.9(2) . . ?
O6 Ti5 Ti3 125.97(18) . . ?
O6 Ti5 O1 100.4(2) . . ?
O6 Ti5 O7 90.0(2) . . ?
O6 Ti5 O15 157.0(2) . . ?
O6 Ti5 N2 76.8(2) . . ?
O7 Ti5 Ti3 36.27(15) . . ?
O7 Ti5 N2 91.1(2) . . ?
O15 Ti5 Ti3 42.39(13) . . ?
O15 Ti5 O7 77.5(2) . . ?
O15 Ti5 N2 84.2(2) . . ?
O17 Ti5 Ti3 96.63(18) . . ?
O17 Ti5 O1 88.7(2) . . ?
O17 Ti5 O6 92.8(2) . . ?
O17 Ti5 O7 95.4(2) . . ?
O17 Ti5 O15 107.3(2) . . ?
O17 Ti5 N2 167.8(2) . . ?
N2 Ti5 Ti3 94.75(15) . . ?
C9 O1 Ti5 144.9(5) . . ?
Ti1 O2 Ti2 99.4(2) . . ?
C1 O2 Ti1 135.2(5) . . ?
C1 O2 Ti2 119.9(5) . . ?
C24 O3 Ti1 118.6(5) . . ?
C19 O4 Ti2 130.4(5) . . ?
C18 O5 Ti2 136.1(4) . . ?
C10 O6 Ti5 120.2(5) . . ?
Ti5 O7 Ti3 107.9(2) . . ?
C38 O7 Ti3 123.0(5) . . ?
C38 O7 Ti5 122.9(5) . . ?
C37 O8 Ti3 177.5(7) . . ?
Ti3 O9 Ti4 105.7(2) . . ?
C42 O9 Ti3 127.3(5) . . ?
C42 O9 Ti4 126.7(5) . . ?
C28 O10 Ti1 148.3(5) . . ?
C33 O11 Ti4 120.9(5) . . ?
C40 O12 Ti4 155.2(7) . . ?
C41 O13 Ti1 145.5(7) . . ?
Ti2 O14 Ti1 105.9(2) . . ?
Ti2 O14 Ti4 119.5(2) . . ?
Ti4 O14 Ti1 132.5(2) . . ?
Ti2 O15 Ti3 124.0(2) . . ?
Ti2 O15 Ti5 130.3(3) . . ?
Ti5 O15 Ti3 100.99(19) . . ?
Ti4 O16 Ti3 106.1(2) . . ?
C39 O16 Ti3 122.1(4) . . ?
C39 O16 Ti4 122.6(4) . . ?
C44 O17 Ti5 136.5(6) . . ?
C43 O18 Ti3 145.5(6) . . ?
C6 N1 Ti2 114.6(5) . . ?
C6 N1 C9 118.7(6) . . ?
C9 N1 Ti2 126.7(5) . . ?
C14 N2 Ti5 107.9(5) . . ?
C18 N2 Ti5 132.8(5) . . ?
C18 N2 C14 119.0(6) . . ?
C19 N3 Ti1 128.9(5) . . ?
C23 N3 Ti1 110.0(5) . . ?
C23 N3 C19 121.0(7) . . ?
C28 N4 Ti4 132.8(5) . . ?
C28 N4 C32 116.8(6) . . ?
C32 N4 Ti4 110.3(4) . . ?
O2 C1 C2 123.5(8) . . ?
O2 C1 C6 113.7(6) . . ?
C2 C1 C6 122.7(7) . . ?
C1 C2 H2 120.5 . . ?
C1 C2 C4 119.1(9) . . ?
C4 C2 H2 120.5 . . ?
C4 C3 H3 118.9 . . ?
C5 C3 H3 118.9 . . ?
C5 C3 C4 122.1(8) . . ?
C2 C4 C3 118.8(8) . . ?
C2 C4 H4 120.6 . . ?
C3 C4 H4 120.6 . . ?
C3 C5 C6 116.5(9) . . ?
C7 C5 C3 126.3(8) . . ?
C7 C5 C6 117.1(8) . . ?
N1 C6 C1 116.8(6) . . ?
N1 C6 C5 122.5(7) . . ?
C1 C6 C5 120.7(7) . . ?
C5 C7 H7 119.7 . . ?
C8 C7 C5 120.7(7) . . ?
C8 C7 H7 119.7 . . ?
C7 C8 H8 119.0 . . ?
C7 C8 C9 122.0(8) . . ?
C9 C8 H8 119.0 . . ?
O1 C9 N1 121.0(6) . . ?
O1 C9 C8 120.3(7) . . ?
N1 C9 C8 118.7(7) . . ?
O6 C10 C14 116.1(7) . . ?
C11 C10 O6 124.9(8) . . ?
C11 C10 C14 118.9(8) . . ?
C10 C11 H11 120.5 . . ?
C10 C11 C12 118.9(9) . . ?
C12 C11 H11 120.5 . . ?
C11 C12 H12 118.3 . . ?
C13 C12 C11 123.4(9) . . ?
C13 C12 H12 118.3 . . ?
C12 C13 H13 120.2 . . ?
C12 C13 C15 119.6(9) . . ?
C15 C13 H13 120.2 . . ?
N2 C14 C15 121.8(8) . . ?
C10 C14 N2 115.9(7) . . ?
C10 C14 C15 122.3(8) . . ?
C13 C15 C14 116.8(9) . . ?
C16 C15 C13 126.5(8) . . ?
C16 C15 C14 116.6(8) . . ?
C15 C16 H16 119.1 . . ?
C17 C16 C15 121.9(8) . . ?
C17 C16 H16 119.1 . . ?
C16 C17 H17 120.6 . . ?
C16 C17 C18 118.8(8) . . ?
C18 C17 H17 120.6 . . ?
O5 C18 N2 121.7(6) . . ?
O5 C18 C17 116.6(7) . . ?
N2 C18 C17 121.7(7) . . ?
O4 C19 N3 121.9(7) . . ?
O4 C19 C20 119.7(7) . . ?
N3 C19 C20 118.3(7) . . ?
C19 C20 H20 119.7 . . ?
C21 C20 C19 120.5(8) . . ?
C21 C20 H20 119.7 . . ?
C20 C21 H21 121.1 . . ?
C20 C21 C22 117.9(8) . . ?
C22 C21 H21 121.1 . . ?
C21 C22 C23 119.3(8) . . ?
C21 C22 C27 125.6(9) . . ?
C23 C22 C27 115.1(10) . . ?
N3 C23 C22 122.1(8) . . ?
N3 C23 C24 115.0(8) . . ?
C24 C23 C22 122.8(8) . . ?
O3 C24 C23 117.7(8) . . ?
O3 C24 C25 122.2(9) . . ?
C23 C24 C25 120.0(10) . . ?
C24 C25 H25 120.5 . . ?
C24 C25 C26 118.9(10) . . ?
C26 C25 H25 120.5 . . ?
C25 C26 H26 120.2 . . ?
C27 C26 C25 119.7(9) . . ?
C27 C26 H26 120.2 . . ?
C22 C27 H27 118.4 . . ?
C26 C27 C22 123.1(10) . . ?
C26 C27 H27 118.4 . . ?
O10 C28 C29 120.2(7) . . ?
N4 C28 O10 117.3(7) . . ?
N4 C28 C29 122.4(7) . . ?
C28 C29 H29 119.4 . . ?
C30 C29 C28 121.1(8) . . ?
C30 C29 H29 119.4 . . ?
C29 C30 H30 120.4 . . ?
C29 C30 C31 119.3(8) . . ?
C31 C30 H30 120.4 . . ?
C30 C31 C36 124.0(8) . . ?
C32 C31 C30 117.5(7) . . ?
C32 C31 C36 118.5(8) . . ?
N4 C32 C33 114.6(6) . . ?
C31 C32 N4 122.8(7) . . ?
C31 C32 C33 122.6(7) . . ?
O11 C33 C32 117.2(7) . . ?
O11 C33 C34 124.3(7) . . ?
C34 C33 C32 118.5(7) . . ?
C33 C34 H34 119.8 . . ?
C33 C34 C35 120.4(8) . . ?
C35 C34 H34 119.8 . . ?
C34 C35 H35 119.1 . . ?
C36 C35 C34 121.8(8) . . ?
C36 C35 H35 119.1 . . ?
C31 C36 H36 120.9 . . ?
C35 C36 C31 118.2(8) . . ?
C35 C36 H36 120.9 . . ?
O8 C37 H37A 109.5 . . ?
O8 C37 H37B 109.5 . . ?
O8 C37 H37C 109.5 . . ?
H37A C37 H37B 109.5 . . ?
H37A C37 H37C 109.5 . . ?
H37B C37 H37C 109.5 . . ?
O7 C38 H38A 109.5 . . ?
O7 C38 H38B 109.5 . . ?
O7 C38 H38C 109.5 . . ?
H38A C38 H38B 109.5 . . ?
H38A C38 H38C 109.5 . . ?
H38B C38 H38C 109.5 . . ?
O16 C39 H39A 109.5 . . ?
O16 C39 H39B 109.5 . . ?
O16 C39 H39C 109.5 . . ?
H39A C39 H39B 109.5 . . ?
H39A C39 H39C 109.5 . . ?
H39B C39 H39C 109.5 . . ?
O12 C40 H40A 109.5 . . ?
O12 C40 H40B 109.5 . . ?
O12 C40 H40C 109.5 . . ?
H40A C40 H40B 109.5 . . ?
H40A C40 H40C 109.5 . . ?
H40B C40 H40C 109.5 . . ?
O13 C41 H41A 109.5 . . ?
O13 C41 H41B 109.5 . . ?
O13 C41 H41C 109.5 . . ?
H41A C41 H41B 109.5 . . ?
H41A C41 H41C 109.5 . . ?
H41B C41 H41C 109.5 . . ?
O9 C42 H42A 109.5 . . ?
O9 C42 H42B 109.5 . . ?
O9 C42 H42C 109.5 . . ?
H42A C42 H42B 109.5 . . ?
H42A C42 H42C 109.5 . . ?
H42B C42 H42C 109.5 . . ?
O18 C43 H43A 109.5 . . ?
O18 C43 H43B 109.5 . . ?
O18 C43 H43C 109.5 . . ?
H43A C43 H43B 109.5 . . ?
H43A C43 H43C 109.5 . . ?
H43B C43 H43C 109.5 . . ?
O17 C44 H44A 109.5 . . ?
O17 C44 H44B 109.5 . . ?
O17 C44 H44C 109.5 . . ?
H44A C44 H44B 109.5 . . ?
H44A C44 H44C 109.5 . . ?
H44B C44 H44C 109.5 . . ?

loop_
_geom_bond_atom_site_label_1
_geom_bond_atom_site_label_2
_geom_bond_distance
_geom_bond_site_symmetry_2
_geom_bond_publ_flag
Ti1 Ti2 3.1467(19) . ?
Ti1 O2 2.052(5) . ?
Ti1 O3 1.937(5) . ?
Ti1 O10 1.920(6) . ?
Ti1 O13 1.754(6) . ?
Ti1 O14 2.020(5) . ?
Ti1 N3 2.231(6) . ?
Ti2 Ti4 3.3571(17) . ?
Ti2 O2 2.076(5) . ?
Ti2 O4 1.984(5) . ?
Ti2 O5 1.935(5) . ?
Ti2 O14 1.920(5) . ?
Ti2 O15 1.815(5) . ?
Ti2 N1 2.191(5) . ?
Ti3 Ti4 3.2363(18) . ?
Ti3 Ti5 3.2552(19) . ?
Ti3 O7 2.023(5) . ?
Ti3 O8 1.756(5) . ?
Ti3 O9 1.960(5) . ?
Ti3 O15 2.236(4) . ?
Ti3 O16 2.108(5) . ?
Ti3 O18 1.770(5) . ?
Ti4 O9 2.098(5) . ?
Ti4 O11 1.943(5) . ?
Ti4 O12 1.767(5) . ?
Ti4 O14 1.965(4) . ?
Ti4 O16 1.939(5) . ?
Ti4 N4 2.219(6) . ?
Ti5 O1 1.976(5) . ?
Ti5 O6 1.915(5) . ?
Ti5 O7 2.004(5) . ?
Ti5 O15 1.978(5) . ?
Ti5 O17 1.789(5) . ?
Ti5 N2 2.254(6) . ?
O1 C9 1.271(9) . ?
O2 C1 1.357(8) . ?
O3 C24 1.333(11) . ?
O4 C19 1.297(9) . ?
O5 C18 1.312(9) . ?
O6 C10 1.359(9) . ?
O7 C38 1.418(10) . ?
O8 C37 1.371(7) . ?
O9 C42 1.421(10) . ?
O10 C28 1.350(9) . ?
O11 C33 1.324(9) . ?
O12 C40 1.387(10) . ?
O13 C41 1.426(12) . ?
O16 C39 1.413(8) . ?
O17 C44 1.374(9) . ?
O18 C43 1.417(10) . ?
N1 C6 1.354(9) . ?
N1 C9 1.362(10) . ?
N2 C14 1.394(10) . ?
N2 C18 1.325(10) . ?
N3 C19 1.335(9) . ?
N3 C23 1.331(10) . ?
N4 C28 1.346(9) . ?
N4 C32 1.388(9) . ?
C1 C2 1.373(11) . ?
C1 C6 1.399(11) . ?
C2 H2 0.9300 . ?
C2 C4 1.415(12) . ?
C3 H3 0.9300 . ?
C3 C4 1.455(15) . ?
C3 C5 1.398(13) . ?
C4 H4 0.9300 . ?
C5 C6 1.445(10) . ?
C5 C7 1.355(12) . ?
C7 H7 0.9300 . ?
C7 C8 1.341(12) . ?
C8 H8 0.9300 . ?
C8 C9 1.427(10) . ?
C10 C11 1.355(12) . ?
C10 C14 1.394(12) . ?
C11 H11 0.9300 . ?
C11 C12 1.419(14) . ?
C12 H12 0.9300 . ?
C12 C13 1.327(15) . ?
C13 H13 0.9300 . ?
C13 C15 1.416(13) . ?
C14 C15 1.422(11) . ?
C15 C16 1.396(14) . ?
C16 H16 0.9300 . ?
C16 C17 1.356(13) . ?
C17 H17 0.9300 . ?
C17 C18 1.436(10) . ?
C19 C20 1.456(10) . ?
C20 H20 0.9300 . ?
C20 C21 1.386(12) . ?
C21 H21 0.9300 . ?
C21 C22 1.389(13) . ?
C22 C23 1.407(12) . ?
C22 C27 1.442(13) . ?
C23 C24 1.393(12) . ?
C24 C25 1.402(13) . ?
C25 H25 0.9300 . ?
C25 C26 1.426(15) . ?
C26 H26 0.9300 . ?
C26 C27 1.361(15) . ?
C27 H27 0.9300 . ?
C28 C29 1.404(12) . ?
C29 H29 0.9300 . ?
C29 C30 1.316(12) . ?
C30 H30 0.9300 . ?
C30 C31 1.441(12) . ?
C31 C32 1.387(11) . ?
C31 C36 1.445(12) . ?
C32 C33 1.403(11) . ?
C33 C34 1.369(11) . ?
C34 H34 0.9300 . ?
C34 C35 1.418(13) . ?
C35 H35 0.9300 . ?
C35 C36 1.373(14) . ?
C36 H36 0.9300 . ?
C37 H37A 0.9600 . ?
C37 H37B 0.9600 . ?
C37 H37C 0.9600 . ?
C38 H38A 0.9600 . ?
C38 H38B 0.9600 . ?
C38 H38C 0.9600 . ?
C39 H39A 0.9600 . ?
C39 H39B 0.9600 . ?
C39 H39C 0.9600 . ?
C40 H40A 0.9600 . ?
C40 H40B 0.9600 . ?
C40 H40C 0.9600 . ?
C41 H41A 0.9600 . ?
C41 H41B 0.9600 . ?
C41 H41C 0.9600 . ?
C42 H42A 0.9600 . ?
C42 H42B 0.9600 . ?
C42 H42C 0.9600 . ?
C43 H43A 0.9600 . ?
C43 H43B 0.9600 . ?
C43 H43C 0.9600 . ?
C44 H44A 0.9600 . ?
C44 H44B 0.9600 . ?
C44 H44C 0.9600 . ?

loop_
_geom_torsion_atom_site_label_1
_geom_torsion_atom_site_label_2
_geom_torsion_atom_site_label_3
_geom_torsion_atom_site_label_4
_geom_torsion
_geom_torsion_site_symmetry_1
_geom_torsion_site_symmetry_2
_geom_torsion_site_symmetry_3
_geom_torsion_site_symmetry_4
_geom_torsion_publ_flag
Ti1 Ti2 O15 Ti3 -9.8(5) . . . . ?
Ti1 Ti2 O15 Ti5 -160.66(14) . . . . ?
Ti1 O2 C1 C2 22.9(10) . . . . ?
Ti1 O2 C1 C6 -159.7(5) . . . . ?
Ti1 O3 C24 C23 -12.5(10) . . . . ?
Ti1 O3 C24 C25 168.7(7) . . . . ?
Ti1 O10 C28 N4 -6.1(14) . . . . ?
Ti1 O10 C28 C29 177.0(7) . . . . ?
Ti1 N3 C19 O4 -9.9(10) . . . . ?
Ti1 N3 C19 C20 171.2(5) . . . . ?
Ti1 N3 C23 C22 -171.9(6) . . . . ?
Ti1 N3 C23 C24 11.8(8) . . . . ?
Ti2 Ti1 O13 C41 27.2(11) . . . . ?
Ti2 Ti4 O12 C40 -145.5(16) . . . . ?
Ti2 O2 C1 C2 170.7(6) . . . . ?
Ti2 O2 C1 C6 -11.9(8) . . . . ?
Ti2 O4 C19 N3 -7.7(10) . . . . ?
Ti2 O4 C19 C20 171.2(5) . . . . ?
Ti2 O5 C18 N2 13.6(11) . . . . ?
Ti2 O5 C18 C17 -164.5(5) . . . . ?
Ti2 N1 C6 C1 5.7(8) . . . . ?
Ti2 N1 C6 C5 -175.8(5) . . . . ?
Ti2 N1 C9 O1 -3.7(9) . . . . ?
Ti2 N1 C9 C8 176.5(5) . . . . ?
Ti3 Ti4 O12 C40 -77.5(16) . . . . ?
Ti3 Ti5 O17 C44 165.0(8) . . . . ?
Ti4 Ti2 O15 Ti3 18.5(2) . . . . ?
Ti4 Ti2 O15 Ti5 -132.4(3) . . . . ?
Ti4 Ti3 O18 C43 67.8(12) . . . . ?
Ti4 O11 C33 C32 -7.2(9) . . . . ?
Ti4 O11 C33 C34 175.1(6) . . . . ?
Ti4 N4 C28 O10 2.1(11) . . . . ?
Ti4 N4 C28 C29 178.9(6) . . . . ?
Ti4 N4 C32 C31 -178.9(6) . . . . ?
Ti4 N4 C32 C33 1.5(7) . . . . ?
Ti5 Ti3 O18 C43 -47.8(11) . . . . ?
Ti5 O1 C9 N1 3.4(13) . . . . ?
Ti5 O1 C9 C8 -176.7(6) . . . . ?
Ti5 O6 C10 C11 164.6(7) . . . . ?
Ti5 O6 C10 C14 -17.0(9) . . . . ?
Ti5 N2 C14 C10 8.7(8) . . . . ?
Ti5 N2 C14 C15 -169.6(6) . . . . ?
Ti5 N2 C18 O5 -6.8(11) . . . . ?
Ti5 N2 C18 C17 171.1(5) . . . . ?
O1 Ti5 O17 C44 32.1(8) . . . . ?
O2 Ti1 O13 C41 -11.9(11) . . . . ?
O2 C1 C2 C4 175.6(7) . . . . ?
O2 C1 C6 N1 3.4(9) . . . . ?
O2 C1 C6 C5 -175.1(6) . . . . ?
O3 Ti1 O13 C41 -115.7(11) . . . . ?
O3 C24 C25 C26 179.2(8) . . . . ?
O4 Ti2 O15 Ti3 -84.8(3) . . . . ?
O4 Ti2 O15 Ti5 124.3(3) . . . . ?
O4 C19 C20 C21 -173.2(7) . . . . ?
O5 Ti2 O15 Ti3 98.8(3) . . . . ?
O5 Ti2 O15 Ti5 -52.1(3) . . . . ?
O6 Ti5 O17 C44 -68.2(8) . . . . ?
O6 C10 C11 C12 178.7(8) . . . . ?
O6 C10 C14 N2 3.3(10) . . . . ?
O6 C10 C14 C15 -178.5(7) . . . . ?
O7 Ti3 O18 C43 -82.3(12) . . . . ?
O7 Ti5 O17 C44 -158.5(8) . . . . ?
O8 Ti3 O18 C43 -178.2(11) . . . . ?
O9 Ti3 O18 C43 79.6(12) . . . . ?
O10 Ti1 O13 C41 153.8(11) . . . . ?
O10 C28 C29 C30 179.0(8) . . . . ?
O11 Ti4 O12 C40 17.5(16) . . . . ?
O11 C33 C34 C35 176.5(8) . . . . ?
O14 Ti1 O13 C41 63.8(11) . . . . ?
O14 Ti2 O15 Ti3 5.2(3) . . . . ?
O14 Ti2 O15 Ti5 -145.7(3) . . . . ?
O14 Ti4 O12 C40 -175.1(16) . . . . ?
O15 Ti3 O18 C43 -11.2(12) . . . . ?
O15 Ti5 O17 C44 123.0(8) . . . . ?
O16 Ti3 O18 C43 33.6(16) . . . . ?
O16 Ti4 O12 C40 -72.3(16) . . . . ?
N1 Ti2 O15 Ti3 -174.0(3) . . . . ?
N1 Ti2 O15 Ti5 35.1(3) . . . . ?
N2 Ti5 O17 C44 -36.7(15) . . . . ?
N2 C14 C15 C13 176.6(8) . . . . ?
N2 C14 C15 C16 -6.5(12) . . . . ?
N3 Ti1 O13 C41 -57.3(16) . . . . ?
N3 C19 C20 C21 5.8(11) . . . . ?
N3 C23 C24 O3 -1.3(11) . . . . ?
N3 C23 C24 C25 177.5(8) . . . . ?
N4 Ti4 O12 C40 94.5(16) . . . . ?
N4 C28 C29 C30 2.3(13) . . . . ?
N4 C32 C33 O11 3.2(10) . . . . ?
N4 C32 C33 C34 -179.0(7) . . . . ?
C1 C2 C4 C3 -0.2(13) . . . . ?
C2 C1 C6 N1 -179.2(7) . . . . ?
C2 C1 C6 C5 2.3(11) . . . . ?
C3 C5 C6 N1 -179.6(7) . . . . ?
C3 C5 C6 C1 -1.2(11) . . . . ?
C3 C5 C7 C8 174.6(9) . . . . ?
C4 C3 C5 C6 -0.6(14) . . . . ?
C4 C3 C5 C7 -177.1(9) . . . . ?
C5 C3 C4 C2 1.3(15) . . . . ?
C5 C7 C8 C9 2.0(13) . . . . ?
C6 N1 C9 O1 173.0(6) . . . . ?
C6 N1 C9 C8 -6.8(9) . . . . ?
C6 C1 C2 C4 -1.6(12) . . . . ?
C6 C5 C7 C8 -1.9(12) . . . . ?
C7 C5 C6 N1 -2.7(11) . . . . ?
C7 C5 C6 C1 175.7(7) . . . . ?
C7 C8 C9 O1 -177.4(7) . . . . ?
C7 C8 C9 N1 2.4(11) . . . . ?
C9 N1 C6 C1 -171.3(6) . . . . ?
C9 N1 C6 C5 7.1(10) . . . . ?
C10 C11 C12 C13 0.8(15) . . . . ?
C10 C14 C15 C13 -1.5(12) . . . . ?
C10 C14 C15 C16 175.4(8) . . . . ?
C11 C10 C14 N2 -178.2(7) . . . . ?
C11 C10 C14 C15 0.0(12) . . . . ?
C11 C12 C13 C15 -2.3(16) . . . . ?
C12 C13 C15 C14 2.6(14) . . . . ?
C12 C13 C15 C16 -174.0(10) . . . . ?
C13 C15 C16 C17 -178.1(9) . . . . ?
C14 N2 C18 O5 -179.1(7) . . . . ?
C14 N2 C18 C17 -1.2(11) . . . . ?
C14 C10 C11 C12 0.4(13) . . . . ?
C14 C15 C16 C17 5.3(13) . . . . ?
C15 C16 C17 C18 -2.3(13) . . . . ?
C16 C17 C18 O5 178.1(8) . . . . ?
C16 C17 C18 N2 0.1(12) . . . . ?
C18 N2 C14 C10 -177.2(7) . . . . ?
C18 N2 C14 C15 4.5(11) . . . . ?
C19 N3 C23 C22 10.4(11) . . . . ?
C19 N3 C23 C24 -165.9(7) . . . . ?
C19 C20 C21 C22 1.4(12) . . . . ?
C20 C21 C22 C23 -2.9(12) . . . . ?
C20 C21 C22 C27 175.0(9) . . . . ?
C21 C22 C23 N3 -2.8(12) . . . . ?
C21 C22 C23 C24 173.2(8) . . . . ?
C21 C22 C27 C26 -170.6(9) . . . . ?
C22 C23 C24 O3 -177.5(7) . . . . ?
C22 C23 C24 C25 1.3(13) . . . . ?
C23 N3 C19 O4 167.3(7) . . . . ?
C23 N3 C19 C20 -11.6(10) . . . . ?
C23 C22 C27 C26 7.4(13) . . . . ?
C23 C24 C25 C26 0.5(13) . . . . ?
C24 C25 C26 C27 1.8(15) . . . . ?
C25 C26 C27 C22 -6.0(15) . . . . ?
C27 C22 C23 N3 179.1(7) . . . . ?
C27 C22 C23 C24 -4.9(12) . . . . ?
C28 N4 C32 C31 2.3(10) . . . . ?
C28 N4 C32 C33 -177.2(7) . . . . ?
C28 C29 C30 C31 -1.2(14) . . . . ?
C29 C30 C31 C32 0.7(12) . . . . ?
C29 C30 C31 C36 178.8(8) . . . . ?
C30 C31 C32 N4 -1.3(11) . . . . ?
C30 C31 C32 C33 178.2(7) . . . . ?
C30 C31 C36 C35 -179.7(9) . . . . ?
C31 C32 C33 O11 -176.4(7) . . . . ?
C31 C32 C33 C34 1.4(11) . . . . ?
C32 N4 C28 O10 -179.6(6) . . . . ?
C32 N4 C28 C29 -2.8(11) . . . . ?
C32 C31 C36 C35 -1.6(12) . . . . ?
C32 C33 C34 C35 -1.1(13) . . . . ?
C33 C34 C35 C36 -0.6(15) . . . . ?
C34 C35 C36 C31 2.0(14) . . . . ?
C36 C31 C32 N4 -179.6(7) . . . . ?
C36 C31 C32 C33 0.0(12) . . . . ?

loop_
_smtbx_masks_void_nr
_smtbx_masks_void_average_x
_smtbx_masks_void_average_y
_smtbx_masks_void_average_z
_smtbx_masks_void_volume
_smtbx_masks_void_count_electrons
_smtbx_masks_void_content
1 0.176 0.290 0.199 38.9 0.0 ?
2 -0.176 0.710 0.801 38.9 0.0 ?
3 0.249 0.446 0.467 10.0 0.8 ?
4 0.751 0.554 0.533 10.0 0.8 ?
